data_9009553
loop_
_publ_author_name
'Genkina, E. A.'
'Maksimov, B. A.'
'Mel'nikov, O. K.'

_publ_section_title
;
 Crystal structure of synthetic tarbutite Zn2[PO4](OH)
;
_journal_name_full 'Doklady Akademii Nauk SSSR'
_journal_page_first 314
_journal_page_last 317
_journal_volume 282
_journal_year 1985
_chemical_compound_source Synthetic
_chemical_formula_sum 'H O5 P Zn2'
_chemical_name_mineral Tarbuttite
_space_group_IT_number 2
_symmetry_space_group_name_Hall '-P 1'
_symmetry_space_group_name_H-M 'P -1'
_cell_angle_alpha 102.67
_cell_angle_beta 102.81
_cell_angle_gamma 86.88
_cell_length_a 5.5517
_cell_length_b 5.7001
_cell_length_c 6.4707
_cell_formula_units_Z 2
_cell_volume 194.805
_database_code_amcsd 0012477
_exptl_crystal_density_diffrn 4.139
_cod_original_formula_sum 'Zn2 P O5 H'
_cod_database_code 9009553

loop_
_space_group_symop_operation_xyz
x,y,z
-x,-y,-z

loop_
_atom_site_aniso_label
_atom_site_aniso_U_11
_atom_site_aniso_U_22
_atom_site_aniso_U_33
_atom_site_aniso_U_12
_atom_site_aniso_U_13
_atom_site_aniso_U_23
Zn1 0.00178 0.00768 0.01136 0.00031 0.00828 0.00834
Zn2 0.00356 0.00470 0.00770 0.00092 0.00626 0.00486
P 0.00252 0.00486 0.00366 0.00076 0.00659 0.00625
O1 0.00980 0.00924 0.01271 0.00564 0.00862 0.00139
O2 0.01440 0.00909 0.01175 0.01174 0.01674 0.01424
O3 0.00742 0.00877 0.01598 0.00519 0.01403 0.01025
O4 0.00490 0.00987 0.01021 0.00442 0.00372 0.00816
O5 0.00831 0.01191 0.01021 0.00290 0.00964 0.00330

loop_
_atom_site_label
_atom_site_fract_x
_atom_site_fract_y
_atom_site_fract_z
_atom_site_U_iso_or_equiv
Zn1 0.38620 0.24820 0.49160 0.00557
Zn2 0.02760 0.73840 0.18970 0.00393
P 0.83710 0.24970 0.27570 0.00279
O1 0.77590 0.99350 0.14980 0.01254
O2 0.94210 0.38450 0.13360 0.00950
O3 0.60290 0.37820 0.33420 0.00861
O4 0.96960 0.75140 0.51370 0.00887
O5 0.35950 0.88720 0.29540 0.01077
H 0.42800 0.94600 0.19300 0.01988

loop_
_cod_related_entry_id
_cod_related_entry_database
_cod_related_entry_code
1 AMCSD 0012477
